data_4349310
loop_
_publ_author_name
'Alexandropoulos, Dimitris I.'
'Fournet, Adeline'
'Cunha-Silva, Lu\'is'
'Christou, George'
'Stamatatos, Theocharis C.'

_publ_section_title
;
 &quot;Molecular Nanoclusters&quot;: A 2-nm-Sized {Mn<sub>29</sub>}
 Cluster with a Spherical Structure.
;
_journal_issue 23
_journal_name_full 'Inorganic chemistry'
_journal_page_first 12118
_journal_page_last 12121
_journal_paper_doi 10.1021/acs.inorgchem.6b02363
_journal_volume 55
_journal_year 2016
_chemical_formula_moiety 'C140 H196 Mn29 N30 O80'
_chemical_formula_sum 'C140 H196 Mn29 N30 O80'
_chemical_formula_weight 5172.52
_space_group_crystal_system tetragonal
_space_group_IT_number 126
_space_group_name_Hall '-P 4a 2bc'
_space_group_name_H-M_alt 'P 4/n n c :2'
_audit_creation_date '14 September 2016'
_audit_creation_method 'SHELXL-2014/7 and enCIFer'
_cell_angle_alpha 90
_cell_angle_beta 90
_cell_angle_gamma 90
_cell_formula_units_Z 2
_cell_length_a 21.956(3)
_cell_length_b 21.956(3)
_cell_length_c 23.591(3)
_cell_measurement_reflns_used 9189
_cell_measurement_temperature 150(2)
_cell_measurement_theta_max 29.61
_cell_measurement_theta_min 2.50
_cell_volume 11372(3)
_computing_cell_refinement 'SAINT (Bruker AXS Inc., 2012)'
_computing_data_collection 'APEX2 (Bruker AXS Inc., 2012)'
_computing_data_reduction 'SAINT (Bruker AXS Inc., 2012)'
_computing_molecular_graphics 'DIAMOND (Brandenburg, 2009)'
_computing_publication_material 'SHELXTL (Sheldrick, 2014)'
_computing_structure_refinement 'SHELXL-2014/7 (Sheldrick, 2014)'
_computing_structure_solution 'SHELXS (Sheldrick, 2014)'
_diffrn_ambient_temperature 150(2)
_diffrn_measured_fraction_theta_full 0.995
_diffrn_measured_fraction_theta_max 0.995
_diffrn_measurement_device_type 'Bruker X8 Kappa CCD APEX II'
_diffrn_measurement_method '\f and \w scans'
_diffrn_radiation_type MoK\a
_diffrn_radiation_wavelength 0.71073
_diffrn_reflns_av_R_equivalents 0.0578
_diffrn_reflns_av_unetI/netI 0.0272
_diffrn_reflns_Laue_measured_fraction_full 0.995
_diffrn_reflns_Laue_measured_fraction_max 0.995
_diffrn_reflns_limit_h_max 24
_diffrn_reflns_limit_h_min -25
_diffrn_reflns_limit_k_max 24
_diffrn_reflns_limit_k_min -26
_diffrn_reflns_limit_l_max 28
_diffrn_reflns_limit_l_min -25
_diffrn_reflns_number 90486
_diffrn_reflns_point_group_measured_fraction_full 0.995
_diffrn_reflns_point_group_measured_fraction_max 0.995
_diffrn_reflns_theta_full 25.027
_diffrn_reflns_theta_max 25.027
_diffrn_reflns_theta_min 3.696
_diffrn_source 'fine-focus sealed tube'
_exptl_absorpt_coefficient_mu 1.627
_exptl_absorpt_correction_T_max 0.937
_exptl_absorpt_correction_T_min 0.839
_exptl_absorpt_correction_type multi-scan
_exptl_absorpt_process_details
; 
'SADABS V2012/1 (Bruker AXS Inc.)' 
;
_exptl_crystal_colour brown
_exptl_crystal_density_diffrn 1.511
_exptl_crystal_description block
_exptl_crystal_F_000 5222
_exptl_crystal_size_max 0.210
_exptl_crystal_size_mid 0.090
_exptl_crystal_size_min 0.040
_refine_diff_density_max 1.248
_refine_diff_density_min -0.755
_refine_diff_density_rms 0.115
_refine_ls_extinction_method none
_refine_ls_goodness_of_fit_ref 1.056
_refine_ls_hydrogen_treatment undef
_refine_ls_matrix_type full
_refine_ls_number_parameters 327
_refine_ls_number_reflns 5017
_refine_ls_number_restraints 0
_refine_ls_restrained_S_all 1.056
_refine_ls_R_factor_all 0.0760
_refine_ls_R_factor_gt 0.0628
_refine_ls_shift/su_max 0.001
_refine_ls_shift/su_mean 0.000
_refine_ls_structure_factor_coef Fsqd
_refine_ls_weighting_details 'w=1/[\s^2^(Fo^2^)+(0.0792P)^2^+73.4899P] where P=(Fo^2^+2Fc^2^)/3'
_refine_ls_weighting_scheme calc
_refine_ls_wR_factor_gt 0.1627
_refine_ls_wR_factor_ref 0.1712
_reflns_Friedel_coverage 0.000
_reflns_number_gt 4229
_reflns_number_total 5017
_reflns_threshold_expression 'I > 2\s(I)'
_cod_data_source_file ic6b02363_si_002.cif
_cod_data_source_block da2838sq
_cod_original_sg_symbol_H-M 'P 4/n n c'
_cod_database_code 4349310
_shelx_shelxl_version_number 2014/7
_shelx_space_group_comment
;
The symmetry employed for this shelxl refinement is uniquely defined
by the following loop, which should always be used as a source of
symmetry information in preference to the above space-group names.
They are only intended as comments.
;
_shelx_estimated_absorpt_t_min 0.726
_shelx_estimated_absorpt_t_max 0.938

loop_
_space_group_symop_operation_xyz
'x, y, z'
'-y+1/2, x, z'
'-x+1/2, -y+1/2, z'
'y, -x+1/2, z'
'x, -y+1/2, -z+1/2'
'-x+1/2, y, -z+1/2'
'y, x, -z+1/2'
'-y+1/2, -x+1/2, -z+1/2'
'-x, -y, -z'
'y-1/2, -x, -z'
'x-1/2, y-1/2, -z'
'-y, x-1/2, -z'
'-x, y-1/2, z-1/2'
'x-1/2, -y, z-1/2'
'-y, -x, z-1/2'
'y-1/2, x-1/2, z-1/2'

loop_
_atom_site_label
_atom_site_type_symbol
_atom_site_fract_x
_atom_site_fract_y
_atom_site_fract_z
_atom_site_U_iso_or_equiv
_atom_site_adp_type
_atom_site_occupancy
_atom_site_site_symmetry_order
_atom_site_calc_flag
_atom_site_refinement_flags_posn
_atom_site_refinement_flags_adp
_atom_site_refinement_flags_occupancy
_atom_site_disorder_assembly
_atom_site_disorder_group
Mn1 Mn 0.09852(5) 0.2500 0.7500 0.0177(3) Uani 1 2 d S T P . .
Mn4 Mn 0.16990(3) 0.31204(3) 0.65078(3) 0.0174(2) Uani 1 1 d . . . . .
Mn5 Mn 0.2500 0.2500 0.7500 0.0155(4) Uani 1 8 d S T P . .
Mn2 Mn 0.05305(4) 0.22582(4) 0.59463(4) 0.0234(2) Uani 1 1 d . . . . .
Mn3 Mn 0.10159(4) 0.36925(4) 0.56396(4) 0.0344(3) Uani 1 1 d . . . . .
O1 O 0.16359(15) 0.23864(14) 0.69520(13) 0.0162(7) Uani 1 1 d . . . . .
O4 O 0.10218(16) 0.34655(16) 0.71684(15) 0.0225(8) Uani 1 1 d . . . . .
O2 O 0.10581(16) 0.29304(16) 0.60029(14) 0.0222(8) Uani 1 1 d . . . . .
O3 O 0.17101(17) 0.38280(18) 0.60661(16) 0.0283(9) Uani 1 1 d . . . . .
O7 O -0.00677(18) 0.16002(18) 0.59767(18) 0.0336(10) Uani 1 1 d . . . . .
O5 O -0.01780(18) 0.27849(18) 0.58279(18) 0.0336(10) Uani 1 1 d . . . . .
N1 N 0.03770(19) 0.2292(2) 0.69232(18) 0.0212(9) Uani 1 1 d . . . . .
O9 O 0.0594(2) 0.2173(2) 0.50501(18) 0.0415(11) Uani 1 1 d . . . . .
O8 O 0.0452(2) 0.07620(19) 0.5730(2) 0.0414(11) Uani 1 1 d . . . . .
O6 O 0.0210(2) 0.3563(2) 0.5342(2) 0.0639(17) Uani 1 1 d . . . . .
O10 O 0.1244(2) 0.1416(2) 0.48637(18) 0.0467(12) Uani 1 1 d . . . . .
N4 N 0.2500 0.2500 0.6053(4) 0.0229(19) Uani 1 4 d S T P . .
N5 N 0.2500 0.2500 0.5538(4) 0.027(2) Uani 1 4 d S T P . .
C11 C -0.0017(3) 0.1035(3) 0.5900(3) 0.0353(14) Uani 1 1 d . . . . .
C1 C 0.1084(2) 0.3916(2) 0.7500 0.0234(16) Uani 1 2 d S T P . .
C16 C 0.0909(3) 0.1866(3) 0.4722(3) 0.0407(15) Uani 1 1 d . . . . .
C12 C -0.0573(4) 0.0681(4) 0.6028(4) 0.063(2) Uani 1 1 d . . . . .
N6 N 0.2500 0.2500 0.5052(4) 0.051(3) Uani 1 4 d S T P . .
C6 C -0.0229(3) 0.3248(3) 0.5525(3) 0.0451(18) Uani 1 1 d . . . . .
C2 C 0.0612(3) 0.4388(3) 0.7500 0.085(5) Uani 1 2 d S T P . .
C7 C -0.0844(4) 0.3463(4) 0.5366(5) 0.080(3) Uani 1 1 d . . . . .
C17 C 0.0871(6) 0.2008(5) 0.4117(4) 0.085(3) Uani 1 1 d . . . . .
C13 C -0.0628(5) 0.0052(5) 0.5993(4) 0.085(3) Uani 1 1 d . . . . .
N2 N -0.0123(4) 0.2096(5) 0.7066(3) 0.100(3) Uani 1 1 d . . . . .
C14 C -0.0181(5) -0.0387(5) 0.5728(5) 0.085(3) Uani 1 1 d . . . . .
C15 C -0.1237(7) -0.0221(7) 0.6181(6) 0.145(7) Uani 1 1 d . . . . .
N3 N -0.0606(6) 0.1899(10) 0.7185(5) 0.238(11) Uani 1 1 d . . . . .
C3 C 0.0027(6) 0.4348(6) 0.7319(5) 0.038(3) Uani 0.5 1 d . . P . .
C4 C -0.0179(6) 0.3944(6) 0.6857(6) 0.043(3) Uani 0.5 1 d . . P . .
C5 C -0.0420(8) 0.4868(8) 0.7467(8) 0.074(6) Uani 0.5 1 d . . P . .
C8 C -0.1344(9) 0.3298(9) 0.5515(8) 0.103(5) Uiso 0.7 1 d . . P A 1
C9 C -0.1482(16) 0.2915(16) 0.6016(14) 0.204(13) Uiso 0.7 1 d . . P A 1
C20 C 0.0687(9) 0.1979(9) 0.3080(8) 0.086(5) Uiso 0.6 1 d . . P B 1
C19' C 0.1845(12) 0.1798(12) 0.3783(11) 0.081(7) Uiso 0.4 1 d . . P C 2
C18 C 0.0504(13) 0.2011(13) 0.3790(13) 0.132(8) Uiso 0.6 1 d . . P B 1
C18' C 0.1198(13) 0.2037(12) 0.3731(12) 0.083(7) Uiso 0.4 1 d . . P C 2
C19 C -0.0103(17) 0.2155(16) 0.4038(15) 0.176(13) Uiso 0.6 1 d . . P B 1
C20' C 0.1126(17) 0.2285(17) 0.3077(16) 0.121(11) Uiso 0.4 1 d . . P C 2
C8' C -0.1132(13) 0.4024(13) 0.5497(11) 0.060(7) Uiso 0.3 1 d . . P A 2
C9' C -0.0781(14) 0.4616(14) 0.5559(12) 0.064(7) Uiso 0.3 1 d . . P A 2
C10' C -0.1840(12) 0.4049(13) 0.5408(11) 0.056(6) Uiso 0.3 1 d . . P A 2
C10 C -0.1963(13) 0.3571(13) 0.5231(11) 0.163(9) Uiso 0.7 1 d . . P A 1

loop_
_atom_site_aniso_label
_atom_site_aniso_U_11
_atom_site_aniso_U_22
_atom_site_aniso_U_33
_atom_site_aniso_U_23
_atom_site_aniso_U_13
_atom_site_aniso_U_12
Mn1 0.0129(5) 0.0183(6) 0.0220(5) 0.0004(4) 0.000 0.000
Mn4 0.0157(4) 0.0160(4) 0.0205(4) 0.0022(3) -0.0029(3) -0.0007(3)
Mn5 0.0141(6) 0.0141(6) 0.0183(10) 0.000 0.000 0.000
Mn2 0.0180(4) 0.0211(4) 0.0310(5) 0.0004(3) -0.0066(3) -0.0004(3)
Mn3 0.0290(5) 0.0308(5) 0.0433(5) 0.0174(4) -0.0174(4) -0.0067(4)
O1 0.0156(17) 0.0140(17) 0.0189(16) 0.0005(13) -0.0020(13) -0.0012(13)
O4 0.0179(18) 0.0194(19) 0.0302(19) -0.0013(16) -0.0004(15) 0.0009(14)
O2 0.0221(19) 0.0218(19) 0.0228(18) 0.0039(15) -0.0069(15) -0.0002(15)
O3 0.022(2) 0.030(2) 0.033(2) 0.0123(17) -0.0086(16) -0.0053(16)
O7 0.025(2) 0.029(2) 0.047(2) -0.0013(19) -0.0085(18) -0.0066(17)
O5 0.025(2) 0.028(2) 0.047(2) 0.0039(19) -0.0124(19) 0.0022(17)
N1 0.011(2) 0.029(2) 0.023(2) -0.0001(18) 0.0003(17) -0.0023(18)
O9 0.047(3) 0.047(3) 0.030(2) -0.001(2) -0.012(2) -0.001(2)
O8 0.041(3) 0.029(2) 0.054(3) -0.011(2) 0.001(2) -0.006(2)
O6 0.049(3) 0.052(3) 0.091(4) 0.037(3) -0.047(3) -0.020(3)
O10 0.056(3) 0.052(3) 0.033(2) -0.013(2) 0.006(2) 0.001(2)
N4 0.022(3) 0.022(3) 0.024(5) 0.000 0.000 0.000
N5 0.024(3) 0.024(3) 0.034(6) 0.000 0.000 0.000
C11 0.042(4) 0.028(3) 0.035(3) -0.002(3) -0.006(3) -0.012(3)
C1 0.022(2) 0.022(2) 0.026(4) 0.000(2) 0.000(2) 0.007(3)
C16 0.046(4) 0.040(4) 0.036(3) -0.007(3) 0.000(3) -0.012(3)
C12 0.060(5) 0.044(4) 0.084(6) -0.014(4) 0.017(4) -0.026(4)
N6 0.067(5) 0.067(5) 0.019(5) 0.000 0.000 0.000
C6 0.037(4) 0.030(4) 0.069(5) 0.008(3) -0.032(3) -0.005(3)
C2 0.052(5) 0.052(5) 0.151(13) -0.057(7) -0.057(7) 0.035(6)
C7 0.050(5) 0.048(5) 0.143(9) 0.009(5) -0.052(6) 0.004(4)
C17 0.105(8) 0.112(8) 0.038(4) 0.015(5) 0.001(5) -0.029(7)
C13 0.100(8) 0.076(7) 0.079(6) -0.020(5) 0.007(6) -0.034(6)
N2 0.079(6) 0.156(9) 0.063(5) -0.004(5) -0.003(4) -0.039(6)
C14 0.087(7) 0.065(6) 0.103(8) -0.015(6) -0.004(6) -0.005(5)
C15 0.154(13) 0.145(12) 0.137(11) -0.045(10) 0.063(10) -0.113(11)
N3 0.102(9) 0.50(3) 0.112(9) -0.064(13) 0.039(7) -0.172(15)
C3 0.034(7) 0.044(8) 0.037(6) 0.002(6) 0.000(5) 0.018(6)
C4 0.032(7) 0.052(8) 0.043(7) 0.001(6) -0.017(6) 0.005(6)
C5 0.072(11) 0.088(12) 0.064(10) -0.020(10) -0.007(9) 0.063(10)

loop_
_atom_type_symbol
_atom_type_description
_atom_type_scat_dispersion_real
_atom_type_scat_dispersion_imag
_atom_type_scat_source
C C 0.0033 0.0016 'International Tables Vol C Tables 4.2.6.8 and 6.1.1.4'
H H 0.0000 0.0000 'International Tables Vol C Tables 4.2.6.8 and 6.1.1.4'
Mn Mn 0.3368 0.7283 'International Tables Vol C Tables 4.2.6.8 and 6.1.1.4'
N N 0.0061 0.0033 'International Tables Vol C Tables 4.2.6.8 and 6.1.1.4'
O O 0.0106 0.0060 'International Tables Vol C Tables 4.2.6.8 and 6.1.1.4'

loop_
_geom_angle_atom_site_label_1
_geom_angle_atom_site_label_2
_geom_angle_atom_site_label_3
_geom_angle
_geom_angle_site_symmetry_1
_geom_angle_site_symmetry_3
O1 Mn1 O1 85.33(19) 5_556 .
O1 Mn1 N1 90.52(15) 5_556 5_556
O1 Mn1 N1 173.08(16) . 5_556
O1 Mn1 N1 173.08(16) 5_556 .
O1 Mn1 N1 90.53(15) . .
N1 Mn1 N1 94.1(2) 5_556 .
O1 Mn1 O4 82.19(13) 5_556 5_556
O1 Mn1 O4 94.81(13) . 5_556
N1 Mn1 O4 90.11(16) 5_556 5_556
N1 Mn1 O4 92.65(16) . 5_556
O1 Mn1 O4 94.81(13) 5_556 .
O1 Mn1 O4 82.19(13) . .
N1 Mn1 O4 92.66(16) 5_556 .
N1 Mn1 O4 90.11(16) . .
O4 Mn1 O4 175.94(18) 5_556 .
O1 Mn1 Mn4 35.88(9) 5_556 5_556
O1 Mn1 Mn4 94.23(10) . 5_556
N1 Mn1 Mn4 85.59(12) 5_556 5_556
N1 Mn1 Mn4 139.40(13) . 5_556
O4 Mn1 Mn4 46.79(9) 5_556 5_556
O4 Mn1 Mn4 130.48(9) . 5_556
O1 Mn1 Mn4 94.22(10) 5_556 .
O1 Mn1 Mn4 35.88(9) . .
N1 Mn1 Mn4 139.40(13) 5_556 .
N1 Mn1 Mn4 85.59(12) . .
O4 Mn1 Mn4 130.48(9) 5_556 .
O4 Mn1 Mn4 46.78(9) . .
Mn4 Mn1 Mn4 119.89(4) 5_556 .
O3 Mn4 O2 80.91(16) . .
O3 Mn4 O1 93.59(15) . 4
O2 Mn4 O1 173.66(15) . 4
O3 Mn4 O1 176.52(15) . .
O2 Mn4 O1 96.00(15) . .
O1 Mn4 O1 89.58(19) 4 .
O3 Mn4 O4 96.50(16) . .
O2 Mn4 O4 91.06(14) . .
O1 Mn4 O4 92.70(13) 4 .
O1 Mn4 O4 81.92(13) . .
O3 Mn4 N4 101.93(18) . .
O2 Mn4 N4 97.73(18) . .
O1 Mn4 N4 80.24(16) 4 .
O1 Mn4 N4 79.99(16) . .
O4 Mn4 N4 160.60(19) . .
O3 Mn4 Mn3 40.17(11) . .
O2 Mn4 Mn3 41.23(11) . .
O1 Mn4 Mn3 133.60(10) 4 .
O1 Mn4 Mn3 136.54(10) . .
O4 Mn4 Mn3 90.09(9) . .
N4 Mn4 Mn3 107.91(18) . .
O3 Mn4 Mn1 141.69(13) . .
O2 Mn4 Mn1 90.14(11) . .
O1 Mn4 Mn1 96.15(10) 4 .
O1 Mn4 Mn1 36.22(10) . .
O4 Mn4 Mn1 46.19(9) . .
N4 Mn4 Mn1 116.20(13) . .
Mn3 Mn4 Mn1 117.96(4) . .
O3 Mn4 Mn4 83.25(12) . 4
O2 Mn4 Mn4 140.03(11) . 4
O1 Mn4 Mn4 35.15(10) 4 4
O1 Mn4 Mn4 100.18(10) . 4
O4 Mn4 Mn4 127.17(9) . 4
N4 Mn4 Mn4 50.44(7) . 4
Mn3 Mn4 Mn4 118.00(3) . 4
Mn1 Mn4 Mn4 123.48(2) . 4
O3 Mn4 Mn4 145.30(13) . 2
O2 Mn4 Mn4 82.81(11) . 2
O1 Mn4 Mn4 100.25(10) 4 2
O1 Mn4 Mn4 34.87(10) . 2
O4 Mn4 Mn4 114.28(9) . 2
N4 Mn4 Mn4 50.44(7) . 2
Mn3 Mn4 Mn4 120.44(3) . 2
Mn1 Mn4 Mn4 68.36(2) . 2
Mn4 Mn4 Mn4 90.0 4 2
O3 Mn4 Mn5 138.33(12) . .
O2 Mn4 Mn5 140.27(11) . .
O1 Mn4 Mn5 44.89(10) 4 .
O1 Mn4 Mn5 44.95(10) . .
O4 Mn4 Mn5 89.99(9) . .
N4 Mn4 Mn5 72.21(18) . .
Mn3 Mn4 Mn5 178.49(3) . .
Mn1 Mn4 Mn5 63.05(2) . .
Mn4 Mn4 Mn5 60.850(8) 4 .
Mn4 Mn4 Mn5 60.848(8) 2 .
O1 Mn5 O1 119.40(16) . 8_556
O1 Mn5 O1 167.60(16) . 6_556
O1 Mn5 O1 71.73(8) 8_556 6_556
O1 Mn5 O1 71.74(8) . 2
O1 Mn5 O1 167.60(16) 8_556 2
O1 Mn5 O1 97.81(16) 6_556 2
O1 Mn5 O1 97.82(16) . 7_556
O1 Mn5 O1 111.91(16) 8_556 7_556
O1 Mn5 O1 71.73(8) 6_556 7_556
O1 Mn5 O1 69.52(16) 2 7_556
O1 Mn5 O1 111.91(16) . 3
O1 Mn5 O1 97.81(16) 8_556 3
O1 Mn5 O1 69.52(16) 6_556 3
O1 Mn5 O1 71.73(8) 2 3
O1 Mn5 O1 119.40(16) 7_556 3
O1 Mn5 O1 69.52(16) . 5_556
O1 Mn5 O1 71.73(8) 8_556 5_556
O1 Mn5 O1 111.91(16) 6_556 5_556
O1 Mn5 O1 119.40(16) 2 5_556
O1 Mn5 O1 71.73(8) 7_556 5_556
O1 Mn5 O1 167.60(16) 3 5_556
O1 Mn5 O1 71.73(8) . 4
O1 Mn5 O1 69.52(16) 8_556 4
O1 Mn5 O1 119.40(16) 6_556 4
O1 Mn5 O1 111.91(16) 2 4
O1 Mn5 O1 167.60(16) 7_556 4
O1 Mn5 O1 71.73(8) 3 4
O1 Mn5 O1 97.81(16) 5_556 4
O1 Mn5 Mn4 35.79(8) . 2
O1 Mn5 Mn4 154.00(8) 8_556 2
O1 Mn5 Mn4 133.91(8) 6_556 2
O1 Mn5 Mn4 36.13(8) 2 2
O1 Mn5 Mn4 85.00(8) 7_556 2
O1 Mn5 Mn4 89.97(8) 3 2
O1 Mn5 Mn4 96.78(8) 5_556 2
O1 Mn5 Mn4 89.77(8) 4 2
O1 Mn5 Mn4 154.00(8) . 6_556
O1 Mn5 Mn4 35.79(8) 8_556 6_556
O1 Mn5 Mn4 36.13(8) 6_556 6_556
O1 Mn5 Mn4 133.91(8) 2 6_556
O1 Mn5 Mn4 89.97(8) 7_556 6_556
O1 Mn5 Mn4 85.00(8) 3 6_556
O1 Mn5 Mn4 89.77(8) 5_556 6_556
O1 Mn5 Mn4 96.78(8) 4 6_556
Mn4 Mn5 Mn4 170.04(3) 2 6_556
O1 Mn5 Mn4 96.78(8) . 8_556
O1 Mn5 Mn4 36.13(8) 8_556 8_556
O1 Mn5 Mn4 89.97(8) 6_556 8_556
O1 Mn5 Mn4 154.00(8) 2 8_556
O1 Mn5 Mn4 89.77(8) 7_556 8_556
O1 Mn5 Mn4 133.91(8) 3 8_556
O1 Mn5 Mn4 35.79(8) 5_556 8_556
O1 Mn5 Mn4 85.00(8) 4 8_556
Mn4 Mn5 Mn4 130.10(3) 2 8_556
Mn4 Mn5 Mn4 58.302(16) 6_556 8_556
O1 Mn5 Mn4 89.77(8) . 3
O1 Mn5 Mn4 133.91(8) 8_556 3
O1 Mn5 Mn4 85.00(8) 6_556 3
O1 Mn5 Mn4 35.79(8) 2 3
O1 Mn5 Mn4 96.78(8) 7_556 3
O1 Mn5 Mn4 36.13(8) 3 3
O1 Mn5 Mn4 154.00(8) 5_556 3
O1 Mn5 Mn4 89.97(8) 4 3
Mn4 Mn5 Mn4 58.302(17) 2 3
Mn4 Mn5 Mn4 114.00(3) 6_556 3
Mn4 Mn5 Mn4 170.04(3) 8_556 3
O3 Mn2 O2 91.73(16) 2 .
O3 Mn2 O7 91.43(17) 2 .
O2 Mn2 O7 172.56(17) . .
O3 Mn2 O5 176.13(17) 2 .
O2 Mn2 O5 92.06(16) . .
O7 Mn2 O5 84.72(17) . .
O3 Mn2 O9 92.51(17) 2 .
O2 Mn2 O9 95.68(16) . .
O7 Mn2 O9 90.91(18) . .
O5 Mn2 O9 87.86(18) . .
O3 Mn2 N1 88.87(16) 2 .
O2 Mn2 N1 89.62(15) . .
O7 Mn2 N1 83.70(17) . .
O5 Mn2 N1 90.40(17) . .
O9 Mn2 N1 174.48(16) . .
O3 Mn3 O2 81.65(16) . .
O3 Mn3 O6 168.4(2) . .
O2 Mn3 O6 94.61(18) . .
O3 Mn3 O8 91.19(18) . 4
O2 Mn3 O8 144.26(19) . 4
O6 Mn3 O8 85.4(2) . 4
O3 Mn3 O10 97.01(18) . 4
O2 Mn3 O10 116.68(18) . 4
O6 Mn3 O10 94.5(2) . 4
O8 Mn3 O10 98.9(2) 4 4
O3 Mn3 Mn4 40.71(12) . .
O2 Mn3 Mn4 41.45(11) . .
O6 Mn3 Mn4 133.27(15) . .
O8 Mn3 Mn4 119.60(14) 4 .
O10 Mn3 Mn4 116.86(14) 4 .
Mn4 O1 Mn4 109.98(16) 2 .
Mn4 O1 Mn1 132.16(18) 2 .
Mn4 O1 Mn1 107.90(15) . .
Mn4 O1 Mn5 99.33(13) 2 .
Mn4 O1 Mn5 98.92(14) . .
Mn1 O1 Mn5 102.57(13) . .
C1 O4 Mn1 121.4(3) . .
C1 O4 Mn4 127.5(3) . .
Mn1 O4 Mn4 87.03(12) . .
Mn2 O2 Mn3 129.40(19) . .
Mn2 O2 Mn4 132.57(19) . .
Mn3 O2 Mn4 97.32(16) . .
Mn3 O3 Mn4 99.13(18) . .
Mn3 O3 Mn2 124.6(2) . 4
Mn4 O3 Mn2 135.8(2) . 4
C11 O7 Mn2 131.6(4) . .
C6 O5 Mn2 129.4(4) . .
N2 N1 Mn1 120.0(5) . .
N2 N1 Mn2 113.0(5) . .
Mn1 N1 Mn2 126.5(2) . .
C16 O9 Mn2 135.0(4) . .
C11 O8 Mn3 132.9(4) . 2
C6 O6 Mn3 131.1(4) . .
C16 O10 Mn3 127.6(4) . 2
N5 N4 Mn4 115.75(18) . .
N5 N4 Mn4 115.75(18) . 4
Mn4 N4 Mn4 79.12(14) . 4
N5 N4 Mn4 115.75(18) . 2
Mn4 N4 Mn4 79.12(14) . 2
Mn4 N4 Mn4 128.5(4) 4 2
N5 N4 Mn4 115.75(18) . 3
Mn4 N4 Mn4 128.5(4) . 3
Mn4 N4 Mn4 79.12(14) 4 3
Mn4 N4 Mn4 79.12(14) 2 3
N6 N5 N4 180.0 . .
O8 C11 O7 126.1(6) . .
O8 C11 C12 119.4(6) . .
O7 C11 C12 114.5(6) . .
O4 C1 O4 123.4(6) . 8_556
O4 C1 C2 118.3(3) . .
O4 C1 C2 118.3(3) 8_556 .
O9 C16 O10 125.4(6) . .
O9 C16 C17 117.5(8) . .
O10 C16 C17 117.0(7) . .
C13 C12 C11 125.6(8) . .
O5 C6 O6 125.0(6) . .
O5 C6 C7 119.2(7) . .
O6 C6 C7 115.8(6) . .
C3 C2 C3 102.7(13) . 8_556
C3 C2 C1 128.7(6) . .
C3 C2 C1 128.7(6) 8_556 .
C8 C7 C6 131.3(13) . .
C8' C7 C6 129.0(13) . .
C18 C17 C16 135.7(18) . .
C18' C17 C16 137.8(18) . .
C12 C13 C14 127.1(9) . .
C12 C13 C15 116.5(11) . .
C14 C13 C15 115.9(10) . .
N3 N2 N1 177.6(11) . .
C13 C14 C9' 166.8(14) . 2
C2 C3 C4 124.0(10) . .
C2 C3 C5 118.9(12) . .
C4 C3 C5 114.6(12) . .
C3 C5 C5 95.4(10) . 8_556
C7 C8 C9 126(2) . .
C7 C8 C10 121.8(18) . .
C9 C8 C10 112(2) . .
C17 C18 C19 112(3) . .
C17 C18 C20 120(2) . .
C19 C18 C20 127(3) . .
C17 C18' C19' 120(2) . .
C17 C18' C20' 134(3) . .
C19' C18' C20' 106(2) . .
C7 C8' C9' 123(2) . .
C7 C8' C10' 116(2) . .
C9' C8' C10' 119(2) . .
C8' C9' C14 170(2) . 4

loop_
_geom_bond_atom_site_label_1
_geom_bond_atom_site_label_2
_geom_bond_distance
_geom_bond_site_symmetry_2
Mn1 O1 1.943(3) 5_556
Mn1 O1 1.943(3) .
Mn1 N1 1.960(4) 5_556
Mn1 N1 1.960(4) .
Mn1 O4 2.261(4) 5_556
Mn1 O4 2.261(4) .
Mn1 Mn4 3.1289(9) 5_556
Mn1 Mn4 3.1290(9) .
Mn4 O3 1.871(4) .
Mn4 O2 1.890(3) .
Mn4 O1 1.914(3) 4
Mn4 O1 1.927(3) .
Mn4 O4 2.283(4) .
Mn4 N4 2.470(4) .
Mn4 Mn3 2.8322(11) .
Mn4 Mn4 3.1459(11) 4
Mn4 Mn4 3.1460(11) 2
Mn4 Mn5 3.2292(8) .
Mn5 O1 2.309(3) .
Mn5 O1 2.309(3) 8_556
Mn5 O1 2.309(3) 6_556
Mn5 O1 2.309(3) 2
Mn5 O1 2.309(3) 7_556
Mn5 O1 2.309(3) 3
Mn5 O1 2.309(3) 5_556
Mn5 O1 2.309(3) 4
Mn5 Mn4 3.2292(8) 2
Mn5 Mn4 3.2292(8) 6_556
Mn5 Mn4 3.2292(8) 8_556
Mn5 Mn4 3.2292(8) 3
Mn2 O3 1.874(4) 2
Mn2 O2 1.881(4) .
Mn2 O7 1.954(4) .
Mn2 O5 1.958(4) .
Mn2 O9 2.127(4) .
Mn2 N1 2.331(4) .
Mn3 O3 1.850(4) .
Mn3 O2 1.882(4) .
Mn3 O6 1.924(5) .
Mn3 O8 1.970(5) 4
Mn3 O10 2.036(5) 4
O1 Mn4 1.914(3) 2
O4 C1 1.268(5) .
O3 Mn2 1.874(4) 4
O7 C11 1.258(7) .
O5 C6 1.248(7) .
N1 N2 1.226(9) .
O9 C16 1.238(8) .
O8 C11 1.257(8) .
O8 Mn3 1.970(5) 2
O6 C6 1.264(9) .
O10 C16 1.276(8) .
O10 Mn3 2.036(5) 2
N4 N5 1.215(13) .
N4 Mn4 2.470(4) 4
N4 Mn4 2.470(4) 2
N4 Mn4 2.470(4) 3
N5 N6 1.146(14) .
C11 C12 1.480(9) .
C1 O4 1.268(5) 8_556
C1 C2 1.466(12) .
C16 C17 1.464(11) .
C12 C13 1.389(12) .
C6 C7 1.478(10) .
C2 C3 1.357(14) .
C2 C3 1.357(14) 8_556
C7 C8 1.21(2) .
C7 C8' 1.42(3) .
C17 C18 1.11(3) .
C17 C18' 1.16(3) .
C13 C14 1.510(15) .
C13 C15 1.532(15) .
N2 N3 1.180(12) .
C14 C9' 1.56(3) 2
C3 C4 1.477(18) .
C3 C5 1.545(17) .
C5 C5 1.72(4) 8_556
C8 C9 1.48(3) .
C8 C10 1.63(3) .
C20 C18 1.72(3) .
C19' C18' 1.52(4) .
C18 C19 1.49(4) .
C18' C20' 1.64(4) .
C8' C9' 1.52(4) .
C8' C10' 1.57(4) .
C9' C14 1.56(3) 4

loop_
_geom_torsion_atom_site_label_1
_geom_torsion_atom_site_label_2
_geom_torsion_atom_site_label_3
_geom_torsion_atom_site_label_4
_geom_torsion
_geom_torsion_site_symmetry_1
_geom_torsion_site_symmetry_4
O3 Mn2 O2 Mn3 148.3(3) 2 .
O5 Mn2 O2 Mn3 -32.4(3) . .
O9 Mn2 O2 Mn3 55.6(3) . .
N1 Mn2 O2 Mn3 -122.8(3) . .
O3 Mn2 O2 Mn4 -43.6(3) 2 .
O5 Mn2 O2 Mn4 135.7(3) . .
O9 Mn2 O2 Mn4 -136.3(3) . .
N1 Mn2 O2 Mn4 45.3(3) . .
O3 Mn3 O2 Mn2 178.7(3) . .
O6 Mn3 O2 Mn2 9.8(3) . .
O8 Mn3 O2 Mn2 98.4(3) 4 .
O10 Mn3 O2 Mn2 -87.6(3) 4 .
Mn4 Mn3 O2 Mn2 171.2(4) . .
O3 Mn3 O2 Mn4 7.55(17) . .
O6 Mn3 O2 Mn4 -161.4(2) . .
O8 Mn3 O2 Mn4 -72.8(3) 4 .
O10 Mn3 O2 Mn4 101.24(19) 4 .
O3 Mn4 O2 Mn2 -178.2(3) . .
O1 Mn4 O2 Mn2 0.2(3) . .
O4 Mn4 O2 Mn2 -81.8(3) . .
N4 Mn4 O2 Mn2 80.8(3) . .
Mn3 Mn4 O2 Mn2 -170.7(4) . .
Mn1 Mn4 O2 Mn2 -35.6(3) . .
Mn4 Mn4 O2 Mn2 113.9(2) 4 .
Mn4 Mn4 O2 Mn2 32.5(2) 2 .
Mn5 Mn4 O2 Mn2 9.4(4) . .
O3 Mn4 O2 Mn3 -7.48(17) . .
O1 Mn4 O2 Mn3 170.92(15) . .
O4 Mn4 O2 Mn3 88.93(16) . .
N4 Mn4 O2 Mn3 -108.41(17) . .
Mn1 Mn4 O2 Mn3 135.11(13) . .
Mn4 Mn4 O2 Mn3 -75.4(2) 4 .
Mn4 Mn4 O2 Mn3 -156.73(14) 2 .
Mn5 Mn4 O2 Mn3 -179.81(6) . .
O2 Mn3 O3 Mn4 -7.66(17) . .
O6 Mn3 O3 Mn4 64.3(10) . .
O8 Mn3 O3 Mn4 137.2(2) 4 .
O10 Mn3 O3 Mn4 -123.7(2) 4 .
O2 Mn3 O3 Mn2 165.3(3) . 4
O6 Mn3 O3 Mn2 -122.8(9) . 4
O8 Mn3 O3 Mn2 -49.9(3) 4 4
O10 Mn3 O3 Mn2 49.2(3) 4 4
Mn4 Mn3 O3 Mn2 172.9(4) . 4
O2 Mn4 O3 Mn3 7.65(17) . .
O1 Mn4 O3 Mn3 -175.52(17) 4 .
O4 Mn4 O3 Mn3 -82.39(18) . .
N4 Mn4 O3 Mn3 103.70(19) . .
Mn1 Mn4 O3 Mn3 -70.9(3) . .
Mn4 Mn4 O3 Mn3 150.82(16) 4 .
Mn4 Mn4 O3 Mn3 70.7(3) 2 .
Mn5 Mn4 O3 Mn3 -179.73(5) . .
O2 Mn4 O3 Mn2 -164.0(3) . 4
O1 Mn4 O3 Mn2 12.8(3) 4 4
O4 Mn4 O3 Mn2 106.0(3) . 4
N4 Mn4 O3 Mn2 -67.9(3) . 4
Mn3 Mn4 O3 Mn2 -171.6(5) . 4
Mn1 Mn4 O3 Mn2 117.5(3) . 4
Mn4 Mn4 O3 Mn2 -20.8(3) 4 4
Mn4 Mn4 O3 Mn2 -101.0(3) 2 4
Mn5 Mn4 O3 Mn2 8.6(5) . 4
Mn3 O8 C11 O7 12.1(10) 2 .
Mn3 O8 C11 C12 -167.7(5) 2 .
Mn2 O7 C11 O8 -6.6(10) . .
Mn2 O7 C11 C12 173.2(5) . .
Mn1 O4 C1 O4 58.7(2) . 8_556
Mn4 O4 C1 O4 -54.4(3) . 8_556
Mn1 O4 C1 C2 -121.3(2) . .
Mn4 O4 C1 C2 125.6(3) . .
Mn2 O9 C16 O10 11.8(10) . .
Mn2 O9 C16 C17 -171.3(6) . .
Mn3 O10 C16 O9 6.5(10) 2 .
Mn3 O10 C16 C17 -170.4(6) 2 .
O8 C11 C12 C13 1.7(13) . .
O7 C11 C12 C13 -178.1(9) . .
Mn2 O5 C6 O6 -19.3(11) . .
Mn2 O5 C6 C7 161.7(6) . .
Mn3 O6 C6 O5 -27.1(12) . .
Mn3 O6 C6 C7 151.9(7) . .
O4 C1 C2 C3 20.8(7) . .
O4 C1 C2 C3 -159.2(7) 8_556 .
O4 C1 C2 C3 -159.2(7) . 8_556
O4 C1 C2 C3 20.8(7) 8_556 8_556
O5 C6 C7 C8 7(2) . .
O6 C6 C7 C8 -172.2(16) . .
O5 C6 C7 C8' 117.7(18) . .
O6 C6 C7 C8' -61(2) . .
O9 C16 C17 C18 -61(3) . .
O10 C16 C17 C18 116(3) . .
O9 C16 C17 C18' 141(2) . .
O10 C16 C17 C18' -42(3) . .
C11 C12 C13 C14 -11.1(17) . .
C11 C12 C13 C15 176.3(10) . .
C12 C13 C14 C9' 60(7) . 2
C15 C13 C14 C9' -127(6) . 2
C3 C2 C3 C4 149.7(15) 8_556 .
C1 C2 C3 C4 -30.3(15) . .
C3 C2 C3 C5 -11.6(10) 8_556 .
C1 C2 C3 C5 168.4(10) . .
C2 C3 C5 C5 25.6(19) . 8_556
C4 C3 C5 C5 -137.4(14) . 8_556
C6 C7 C8 C9 16(3) . .
C6 C7 C8 C10 -174.2(15) . .
C16 C17 C18 C19 31(4) . .
C16 C17 C18 C20 -159.6(15) . .
C16 C17 C18' C19' 10(4) . .
C16 C17 C18' C20' -171(2) . .
C6 C7 C8' C9' 32(3) . .
C6 C7 C8' C10' -164.3(16) . .
C7 C8' C9' C14 -78(15) . 4
C10' C8' C9' C14 120(14) . 4
